data_4123580
loop_
_publ_author_name
'Britvin, Sergey N.'
'Lotnyk, Andriy'

_publ_section_title
;
 Water-Soluble Phosphine Capable of Dissolving Elemental Gold: The Missing
 Link between 1,3,5-Triaza-7-phosphaadamantane (PTA) and Verkade's
 Ephemeral Ligand.
;
_journal_issue 16
_journal_name_full 'Journal of the American Chemical Society'
_journal_page_first 5526
_journal_page_last 5535
_journal_paper_doi 10.1021/jacs.5b01851
_journal_volume 137
_journal_year 2015
_chemical_formula_moiety
;
 C27 H60 Au N9 P3, 7(Cl), 1.5(H1 Cl1), 8.28 (H2 O1)
;
_chemical_formula_sum 'C27 H78.06 Au Cl8.5 N9 O8.28 P3'
_chemical_formula_weight 1239.58
_chemical_name_systematic
; 
tris(1-aza-4,7-diazonia-9-phosphatricyclo[5.3.2.1^4,9^]tridecane-P)-gold(i)
chloride (hydrogen chloride) octahydrate
;
_space_group_IT_number 2
_symmetry_cell_setting triclinic
_symmetry_space_group_name_Hall '-P 1'
_symmetry_space_group_name_H-M 'P -1'
_atom_sites_solution_hydrogens geom
_atom_sites_solution_primary direct
_atom_sites_solution_secondary difmap
_audit_creation_method SHELXL-97
_cell_angle_alpha 60.468(3)
_cell_angle_beta 80.794(2)
_cell_angle_gamma 85.313(2)
_cell_formula_units_Z 2
_cell_length_a 13.8404(3)
_cell_length_b 14.4921(3)
_cell_length_c 14.5521(4)
_cell_measurement_reflns_used 9776
_cell_measurement_temperature 100(2)
_cell_measurement_theta_max 32.97
_cell_measurement_theta_min 2.82
_cell_volume 2506.87(13)
_computing_cell_refinement 'Bruker SAINT'
_computing_data_collection 'Bruker APEX2'
_computing_data_reduction
;
CrysAlisPro, Agilent Technologies,
Version 1.171.36.32 (release 02-08-2013 CrysAlis171 .NET)
(compiled Aug  2 2013,16:46:58)
;
_computing_structure_refinement 'SHELXL-97 (Sheldrick, 2008)'
_computing_structure_solution 'SHELXS-97 (Sheldrick, 2008)'
_diffrn_ambient_temperature 100(2)
_diffrn_measured_fraction_theta_full 0.997
_diffrn_measured_fraction_theta_max 0.997
_diffrn_measurement_device_type 'Bruker APEX-II CCD'
_diffrn_measurement_method '\f and \w scans'
_diffrn_radiation_monochromator graphite
_diffrn_radiation_source 'fine-focus sealed tube'
_diffrn_radiation_type MoK\a
_diffrn_radiation_wavelength 0.71073
_diffrn_reflns_av_R_equivalents 0.0354
_diffrn_reflns_av_sigmaI/netI 0.0302
_diffrn_reflns_limit_h_max 21
_diffrn_reflns_limit_h_min -21
_diffrn_reflns_limit_k_max 22
_diffrn_reflns_limit_k_min -22
_diffrn_reflns_limit_l_max 22
_diffrn_reflns_limit_l_min -22
_diffrn_reflns_number 73126
_diffrn_reflns_theta_full 34.00
_diffrn_reflns_theta_max 34.00
_diffrn_reflns_theta_min 1.61
_exptl_absorpt_coefficient_mu 3.533
_exptl_absorpt_correction_T_max 1.00000
_exptl_absorpt_correction_T_min 0.89828
_exptl_absorpt_correction_type multi-scan
_exptl_absorpt_process_details
;
CrysAlisPro, Agilent Technologies,
Version 1.171.36.32 (release 02-08-2013 CrysAlis171 .NET)
(compiled Aug  2 2013,16:46:58)
Empirical absorption correction using spherical harmonics,
 implemented in SCALE3 ABSPACK scaling algorithm.
;
_exptl_crystal_colour colorless
_exptl_crystal_density_diffrn 1.642
_exptl_crystal_density_method 'not measured'
_exptl_crystal_description prism
_exptl_crystal_F_000 1249.5
_exptl_crystal_size_max 0.2
_exptl_crystal_size_mid 0.15
_exptl_crystal_size_min 0.15
_refine_diff_density_max 2.463
_refine_diff_density_min -1.232
_refine_diff_density_rms 0.139
_refine_ls_extinction_method none
_refine_ls_goodness_of_fit_ref 1.037
_refine_ls_hydrogen_treatment mixed
_refine_ls_matrix_type full
_refine_ls_number_parameters 619
_refine_ls_number_reflns 20386
_refine_ls_number_restraints 1
_refine_ls_restrained_S_all 1.037
_refine_ls_R_factor_all 0.0372
_refine_ls_R_factor_gt 0.0307
_refine_ls_shift/su_max 0.003
_refine_ls_shift/su_mean 0.000
_refine_ls_structure_factor_coef Fsqd
_refine_ls_weighting_details 'calc w=1/[\s^2^(Fo^2^)+(0.0353P)^2^+2.5353P] where P=(Fo^2^+2Fc^2^)/3'
_refine_ls_weighting_scheme calc
_refine_ls_wR_factor_gt 0.0697
_refine_ls_wR_factor_ref 0.0720
_reflns_number_gt 18317
_reflns_number_total 20386
_reflns_threshold_expression >2sigma(I)
_cod_data_source_file 6.cif
_cod_data_source_block 6
_cod_depositor_comments
;
The following automatic conversions were performed:

'_symmetry_cell_setting' value 'Triclinic' changed to 'triclinic'
according to
/usr/data/users/saulius/crontab/automatic-downloads/rss-feeds/ACS/lib/dictionaries/cif_core.dic
dictionary named 'cif_core.dic' version 2.4.2 from 2011-04-26.

Automatic conversion script
Id: cif_fix_values 3271 2015-04-21 07:52:19Z andrius 

 Adding full bibliography for 4123579--4123586.cif.
;
_cod_database_code 4123580

loop_
_symmetry_equiv_pos_as_xyz
'x, y, z'
'-x, -y, -z'

loop_
_atom_site_label
_atom_site_type_symbol
_atom_site_fract_x
_atom_site_fract_y
_atom_site_fract_z
_atom_site_U_iso_or_equiv
_atom_site_adp_type
_atom_site_occupancy
_atom_site_symmetry_multiplicity
_atom_site_calc_flag
_atom_site_refinement_flags
_atom_site_disorder_assembly
_atom_site_disorder_group
Au1 Au 0.013835(5) 0.524968(6) 0.279121(6) 0.01603(2) Uani 1 1 d . . .
P1 P 0.09264(4) 0.68995(4) 0.19746(4) 0.01540(8) Uani 1 1 d . . .
C1 C 0.09038(15) 0.73722(15) 0.29350(16) 0.0184(3) Uani 1 1 d . . .
H1A H 0.0246 0.7627 0.3033 0.022 Uiso 1 1 calc R . .
H1B H 0.1010 0.6761 0.3612 0.022 Uiso 1 1 calc R . .
C2 C 0.04754(15) 0.80566(16) 0.08290(17) 0.0203(4) Uani 1 1 d . . .
H2A H 0.0564 0.7937 0.0221 0.024 Uiso 1 1 calc R . .
H2B H -0.0218 0.8154 0.1002 0.024 Uiso 1 1 calc R . .
C3 C 0.22147(14) 0.68005(15) 0.15055(17) 0.0180(3) Uani 1 1 d . . .
H3A H 0.2529 0.6346 0.2132 0.022 Uiso 1 1 calc R . .
H3B H 0.2241 0.6426 0.1103 0.022 Uiso 1 1 calc R . .
C4 C 0.13192(18) 0.93575(16) 0.20089(18) 0.0238(4) Uani 1 1 d . . .
H4A H 0.1915 0.9767 0.1652 0.029 Uiso 1 1 calc R . .
H4B H 0.0969 0.9635 0.2454 0.029 Uiso 1 1 calc R . .
C5 C 0.06910(18) 0.95343(17) 0.11656(18) 0.0243(4) Uani 1 1 d . . .
H5A H 0.0027 0.9319 0.1514 0.029 Uiso 1 1 calc R . .
H5B H 0.0675 1.0289 0.0668 0.029 Uiso 1 1 calc R . .
C6 C 0.17994(17) 0.93681(17) -0.02969(18) 0.0252(4) Uani 1 1 d . . .
H6A H 0.2139 0.9921 -0.0284 0.030 Uiso 1 1 calc R . .
H6B H 0.1537 0.9683 -0.0968 0.030 Uiso 1 1 calc R . .
C7 C 0.25358(17) 0.85066(18) -0.02499(17) 0.0248(4) Uani 1 1 d . . .
H7A H 0.2254 0.8082 -0.0488 0.030 Uiso 1 1 calc R . .
H7B H 0.3116 0.8847 -0.0750 0.030 Uiso 1 1 calc R . .
C8 C 0.31398(16) 0.83196(17) 0.13971(19) 0.0227(4) Uani 1 1 d . . .
H8A H 0.3007 0.9071 0.0976 0.027 Uiso 1 1 calc R . .
H8B H 0.3842 0.8239 0.1401 0.027 Uiso 1 1 calc R . .
C9 C 0.26608(16) 0.79583(17) 0.25275(17) 0.0211(4) Uani 1 1 d . . .
H9A H 0.2731 0.7194 0.2927 0.025 Uiso 1 1 calc R . .
H9B H 0.3031 0.8254 0.2833 0.025 Uiso 1 1 calc R . .
N1 N 0.15985(13) 0.82198(13) 0.27212(15) 0.0188(3) Uani 1 1 d . . .
N2 N 0.09971(14) 0.89886(14) 0.05652(15) 0.0227(3) Uani 1 1 d . . .
N3 N 0.28465(13) 0.77708(14) 0.08336(15) 0.0191(3) Uani 1 1 d . . .
P2 P -0.15369(4) 0.51627(4) 0.27839(4) 0.01874(9) Uani 1 1 d . . .
C10 C -0.19983(18) 0.41716(19) 0.25369(19) 0.0261(4) Uani 1 1 d . . .
H10A H -0.1771 0.4328 0.1809 0.031 Uiso 1 1 calc R . .
H10B H -0.1761 0.3473 0.3014 0.031 Uiso 1 1 calc R . .
C11 C -0.22190(15) 0.48545(18) 0.40887(17) 0.0218(4) Uani 1 1 d . . .
H11A H -0.2095 0.4115 0.4577 0.026 Uiso 1 1 calc R . .
H11B H -0.1935 0.5270 0.4334 0.026 Uiso 1 1 calc R . .
C12 C -0.20286(16) 0.64133(18) 0.18002(18) 0.0226(4) Uani 1 1 d . . .
H12A H -0.1986 0.6931 0.2031 0.027 Uiso 1 1 calc R . .
H12B H -0.1591 0.6649 0.1135 0.027 Uiso 1 1 calc R . .
C13 C -0.39530(17) 0.4155(2) 0.4355(2) 0.0308(5) Uani 1 1 d . . .
H13A H -0.4571 0.4469 0.4109 0.037 Uiso 1 1 calc R . .
H13B H -0.4090 0.3658 0.5111 0.037 Uiso 1 1 calc R . .
C14 C -0.35361(19) 0.3541(2) 0.3782(2) 0.0316(5) Uani 1 1 d . . .
H14A H -0.3073 0.3020 0.4197 0.038 Uiso 1 1 calc R . .
H14B H -0.4064 0.3160 0.3752 0.038 Uiso 1 1 calc R . .
C15 C -0.3581(2) 0.4695(2) 0.1809(2) 0.0354(6) Uani 1 1 d . . .
H15A H -0.4273 0.4718 0.2053 0.042 Uiso 1 1 calc R . .
H15B H -0.3503 0.4279 0.1445 0.042 Uiso 1 1 calc R . .
C16 C -0.3213(2) 0.5819(2) 0.1033(2) 0.0335(6) Uani 1 1 d . . .
H16A H -0.2599 0.5779 0.0625 0.040 Uiso 1 1 calc R . .
H16B H -0.3681 0.6187 0.0536 0.040 Uiso 1 1 calc R . .
C17 C -0.38778(17) 0.6411(2) 0.2396(2) 0.0304(5) Uani 1 1 d . . .
H17A H -0.4343 0.5888 0.2506 0.037 Uiso 1 1 calc R . .
H17B H -0.4211 0.7091 0.2113 0.037 Uiso 1 1 calc R . .
C18 C -0.36245(17) 0.61393(19) 0.34763(19) 0.0275(5) Uani 1 1 d . . .
H18A H -0.3104 0.6612 0.3357 0.033 Uiso 1 1 calc R . .
H18B H -0.4192 0.6305 0.3856 0.033 Uiso 1 1 calc R . .
N4 N -0.33090(13) 0.50213(16) 0.42078(16) 0.0246(4) Uani 1 1 d . . .
N5 N -0.30523(16) 0.41940(19) 0.27136(18) 0.0315(5) Uani 1 1 d . . .
N6 N -0.30540(14) 0.64678(17) 0.15529(16) 0.0265(4) Uani 1 1 d . . .
P3 P 0.11291(5) 0.37495(4) 0.31397(5) 0.02197(10) Uani 1 1 d . . .
C19 C 0.1261(2) 0.2959(2) 0.45575(19) 0.0295(5) Uani 1 1 d . . .
H19A H 0.1379 0.3449 0.4801 0.035 Uiso 1 1 calc R . .
H19B H 0.0634 0.2627 0.4934 0.035 Uiso 1 1 calc R . .
C20 C 0.23678(18) 0.39980(17) 0.2430(2) 0.0271(4) Uani 1 1 d . . .
H20A H 0.2337 0.4459 0.1676 0.032 Uiso 1 1 calc R . .
H20B H 0.2722 0.4371 0.2671 0.032 Uiso 1 1 calc R . .
C21 C 0.06194(19) 0.28194(18) 0.2835(2) 0.0275(4) Uani 1 1 d . . .
H21A H -0.0066 0.2724 0.3138 0.033 Uiso 1 1 calc R . .
H21B H 0.0641 0.3164 0.2067 0.033 Uiso 1 1 calc R . .
C22 C 0.3058(2) 0.2470(2) 0.4462(2) 0.0400(6) Uani 1 1 d . . .
H22A H 0.3471 0.2007 0.4992 0.048 Uiso 1 1 calc R . .
H22B H 0.3107 0.3174 0.4373 0.048 Uiso 1 1 calc R . .
C23 C 0.3487(2) 0.2515(2) 0.3424(2) 0.0444(8) Uani 1 1 d U . .
H23A H 0.4118 0.2863 0.3193 0.053 Uiso 1 1 calc R . .
H23B H 0.3602 0.1795 0.3552 0.053 Uiso 1 1 calc R . .
C24 C 0.1971(2) 0.1638(2) 0.2531(2) 0.0347(6) Uani 1 1 d . . .
H24A H 0.1778 0.1489 0.2006 0.042 Uiso 1 1 calc R . .
H24B H 0.2336 0.1028 0.2995 0.042 Uiso 1 1 calc R . .
C25 C 0.2648(3) 0.2569(3) 0.1957(3) 0.0479(8) Uani 1 1 d . . .
H25A H 0.3249 0.2349 0.1672 0.058 Uiso 1 1 calc R . .
H25B H 0.2353 0.3116 0.1355 0.058 Uiso 1 1 calc R . .
C26 C 0.1004(2) 0.1060(2) 0.4375(2) 0.0362(6) Uani 1 1 d . . .
H26A H 0.0408 0.1254 0.4693 0.043 Uiso 1 1 calc R . .
H26B H 0.0928 0.0330 0.4546 0.043 Uiso 1 1 calc R . .
C27 C 0.1819(3) 0.1083(2) 0.4923(3) 0.0408(7) Uani 1 1 d . . .
H27A H 0.2415 0.0885 0.4609 0.049 Uiso 1 1 calc R . .
H27B H 0.1692 0.0533 0.5662 0.049 Uiso 1 1 calc R . .
N7 N 0.20262(16) 0.21095(16) 0.49139(16) 0.0275(4) Uani 1 1 d . . .
N8 N 0.29104(18) 0.3050(2) 0.2571(3) 0.0426(6) Uani 1 1 d U . .
N9 N 0.10608(19) 0.17349(16) 0.31871(18) 0.0306(4) Uani 1 1 d . . .
Cl1 Cl 0.0000 0.5000 0.5000 0.01987(12) Uani 1 2 d S . .
Cl2 Cl 0.14302(6) 0.58406(8) -0.00007(7) 0.04824(18) Uani 1 1 d . . .
Cl3 Cl 0.30832(7) 0.13141(5) 0.02294(6) 0.04677(19) Uani 1 1 d . . .
Cl4 Cl 0.83244(4) 0.80342(5) 0.29291(4) 0.02640(10) Uani 1 1 d . . .
Cl5 Cl -0.04977(6) 0.08312(6) 0.26761(7) 0.04347(16) Uani 1 1 d . . .
Cl6 Cl 0.13560(4) 0.80299(5) 0.48847(4) 0.02787(11) Uani 1 1 d . . .
Cl7 Cl 0.36390(4) 0.52125(5) 0.36180(4) 0.02831(11) Uani 1 1 d . . .
Cl8A Cl 0.54492(15) 0.3198(3) -0.0159(2) 0.0666(9) Uani 0.608(6) 1 d P A 2
Cl8B Cl 0.56577(14) 0.3762(2) -0.05072(18) 0.0301(6) Uani 0.392(6) 1 d P A 1
Cl9A Cl 0.5188(7) 0.1561(8) 0.6716(13) 0.142(6) Uani 0.39(3) 1 d P . .
Cl9B Cl 0.51555(14) 0.16348(17) 0.6831(2) 0.0456(13) Uani 0.61(3) 1 d P . .
OW1A O 0.5102(3) 0.0434(5) 0.0876(7) 0.184(6) Uani 0.870(15) 1 d P B 1
OW1B O 0.4801(12) 0.0999(15) 0.1983(14) 0.126(10) Uani 0.303(16) 1 d P C 2
OW1C O 0.4921(5) 0.1924(5) 0.1682(6) 0.063(3) Uani 0.445(12) 1 d P D 3
OW2 O 0.6760(3) 0.0531(3) 0.5872(4) 0.0814(10) Uani 1 1 d G E 1
HW2A H 0.6305 0.0821 0.6110 0.122 Uiso 1 1 d G E 1
HW2B H 0.7274 0.0906 0.5645 0.122 Uiso 1 1 d G E 1
OW3 O 0.6697(2) 0.9617(3) 0.3013(3) 0.0706(14) Uani 0.916(11) 1 d P F 1
OW4 O -0.2285(3) 0.2280(3) 0.2148(3) 0.0754(9) Uani 1 1 d G G 1
HW4A H -0.1864 0.1784 0.2359 0.113 Uiso 1 1 d G G 1
HW4B H -0.2083 0.2757 0.1518 0.113 Uiso 1 1 d G G 1
OW5 O 0.4326(3) 0.4447(4) 0.0953(4) 0.0444(10) Uani 0.50 1 d PG H 1
HW5A H 0.3885 0.3976 0.1301 0.067 Uiso 0.50 1 d PG H 1
HW5B H 0.4736 0.4258 0.0574 0.067 Uiso 0.50 1 d PG H 1
OW6A O -0.4178(11) 0.0334(12) 0.4613(11) 0.181(8) Uiso 0.61(2) 1 d P I 1
OW7B O -0.4634(8) 0.0844(10) 0.4566(7) 0.032(3) Uani 0.226(16) 1 d P J 2
OW7C O -0.4931(11) 0.1245(13) 0.4731(11) 0.037(6) Uani 0.180(14) 1 d P K 3
OW8A O -0.3717(9) 0.1349(10) 0.2894(9) 0.074(5) Uiso 0.350(16) 1 d P L 1
OW8B O -0.4156(6) 0.1909(8) 0.2633(10) 0.199(7) Uani 0.78(2) 1 d P M 2
OW9A O 0.0792(2) 0.3734(3) 0.0235(2) 0.0475(10) Uani 0.872(11) 1 d P N 1
OW9B O 0.0654(8) 0.2935(11) 0.0512(9) 0.049(4) Uani 0.229(11) 1 d P O 2
H1 H 0.155(2) 0.817(3) 0.336(3) 0.030(8) Uiso 1 1 d . . .
H7 H 0.200(2) 0.196(2) 0.560(3) 0.023(7) Uiso 1 1 d . . .
H4 H -0.344(2) 0.495(3) 0.488(3) 0.028(8) Uiso 1 1 d . . .
H9 H 0.059(3) 0.136(3) 0.305(3) 0.055(11) Uiso 1 1 d . . .
H3 H 0.338(2) 0.748(3) 0.069(3) 0.028(8) Uiso 1 1 d . . .
H6 H -0.313(3) 0.717(3) 0.101(3) 0.039(9) Uiso 1 1 d . . .

loop_
_atom_site_aniso_label
_atom_site_aniso_U_11
_atom_site_aniso_U_22
_atom_site_aniso_U_33
_atom_site_aniso_U_23
_atom_site_aniso_U_13
_atom_site_aniso_U_12
Au1 0.01440(3) 0.01540(3) 0.01827(3) -0.00826(2) -0.00242(2) 0.00069(2)
P1 0.0147(2) 0.01393(19) 0.0142(2) -0.00463(16) -0.00173(16) 0.00150(15)
C1 0.0209(9) 0.0154(8) 0.0156(8) -0.0057(7) -0.0007(7) -0.0002(6)
C2 0.0190(8) 0.0195(8) 0.0175(9) -0.0053(7) -0.0049(7) 0.0037(7)
C3 0.0163(8) 0.0154(8) 0.0204(9) -0.0079(7) -0.0013(7) 0.0012(6)
C4 0.0320(11) 0.0142(8) 0.0224(10) -0.0076(7) -0.0033(8) 0.0052(7)
C5 0.0289(10) 0.0167(8) 0.0217(10) -0.0061(7) -0.0047(8) 0.0083(7)
C6 0.0277(10) 0.0193(9) 0.0167(9) -0.0004(7) -0.0008(8) 0.0004(8)
C7 0.0251(10) 0.0246(10) 0.0160(9) -0.0046(8) 0.0025(7) -0.0010(8)
C8 0.0196(9) 0.0209(9) 0.0254(10) -0.0100(8) 0.0004(7) -0.0042(7)
C9 0.0222(9) 0.0185(8) 0.0210(9) -0.0080(7) -0.0054(7) 0.0012(7)
N1 0.0228(8) 0.0150(7) 0.0170(7) -0.0069(6) -0.0021(6) 0.0014(6)
N2 0.0268(9) 0.0169(7) 0.0182(8) -0.0051(6) 0.0022(7) -0.0014(6)
N3 0.0163(7) 0.0181(7) 0.0197(8) -0.0079(6) 0.0016(6) 0.0001(6)
P2 0.0152(2) 0.0234(2) 0.0166(2) -0.00855(19) -0.00347(17) -0.00087(17)
C10 0.0275(10) 0.0279(10) 0.0243(10) -0.0120(9) -0.0082(8) -0.0031(8)
C11 0.0157(8) 0.0263(10) 0.0190(9) -0.0077(8) -0.0030(7) 0.0008(7)
C12 0.0181(9) 0.0258(10) 0.0188(9) -0.0066(8) -0.0033(7) -0.0020(7)
C13 0.0190(9) 0.0280(11) 0.0292(12) -0.0007(9) -0.0044(8) -0.0035(8)
C14 0.0267(11) 0.0281(11) 0.0311(12) -0.0052(9) -0.0084(9) -0.0086(9)
C15 0.0325(12) 0.0377(13) 0.0317(12) -0.0089(11) -0.0169(10) -0.0078(10)
C16 0.0314(12) 0.0383(13) 0.0245(11) -0.0069(10) -0.0130(9) -0.0075(10)
C17 0.0165(9) 0.0301(11) 0.0286(11) -0.0020(9) -0.0035(8) 0.0000(8)
C18 0.0183(9) 0.0265(10) 0.0247(10) -0.0041(8) 0.0002(8) 0.0034(8)
N4 0.0156(7) 0.0272(9) 0.0200(8) -0.0036(7) -0.0013(6) 0.0006(6)
N5 0.0248(9) 0.0377(11) 0.0254(10) -0.0075(9) -0.0100(8) -0.0072(8)
N6 0.0190(8) 0.0272(9) 0.0202(8) -0.0003(7) -0.0061(7) -0.0021(7)
P3 0.0289(3) 0.0188(2) 0.0188(2) -0.01033(19) -0.0049(2) 0.00834(19)
C19 0.0364(12) 0.0291(11) 0.0211(10) -0.0125(9) -0.0049(9) 0.0128(9)
C20 0.0322(11) 0.0165(9) 0.0251(10) -0.0049(8) -0.0021(9) -0.0010(8)
C21 0.0336(12) 0.0206(9) 0.0285(11) -0.0136(9) -0.0006(9) 0.0034(8)
C22 0.0365(14) 0.0344(13) 0.0342(14) -0.0087(11) 0.0026(11) 0.0080(11)
C23 0.0349(14) 0.0359(14) 0.0315(13) 0.0013(11) 0.0067(11) 0.0167(11)
C24 0.0390(14) 0.0330(12) 0.0402(14) -0.0261(12) 0.0005(11) 0.0041(10)
C25 0.062(2) 0.0366(14) 0.0437(17) -0.0265(13) 0.0271(15) -0.0112(13)
C26 0.0515(17) 0.0222(10) 0.0293(12) -0.0100(9) -0.0015(11) 0.0044(10)
C27 0.0570(18) 0.0250(11) 0.0359(14) -0.0121(11) -0.0104(13) 0.0119(12)
N7 0.0309(10) 0.0241(9) 0.0186(9) -0.0055(7) -0.0015(7) 0.0087(7)
N8 0.0273(11) 0.0392(12) 0.081(2) -0.0448(14) -0.0126(12) 0.0121(9)
N9 0.0449(12) 0.0193(8) 0.0275(10) -0.0134(8) -0.0001(9) 0.0038(8)
Cl1 0.0179(3) 0.0181(3) 0.0155(3) -0.0025(2) -0.0001(2) -0.0007(2)
Cl2 0.0511(4) 0.0668(5) 0.0396(4) -0.0327(4) -0.0169(3) 0.0001(4)
Cl3 0.0765(6) 0.0229(3) 0.0299(3) -0.0028(2) -0.0042(3) -0.0179(3)
Cl4 0.0256(2) 0.0269(2) 0.0208(2) -0.00799(19) 0.00055(18) -0.00154(19)
Cl5 0.0448(4) 0.0357(3) 0.0586(5) -0.0313(3) 0.0008(3) -0.0038(3)
Cl6 0.0267(2) 0.0381(3) 0.0198(2) -0.0151(2) -0.00407(19) 0.0025(2)
Cl7 0.0204(2) 0.0298(3) 0.0208(2) -0.0022(2) -0.00302(18) 0.00374(19)
Cl8A 0.0364(8) 0.082(2) 0.0777(14) -0.0427(16) 0.0021(9) 0.0252(11)
Cl8B 0.0233(7) 0.0267(11) 0.0319(10) -0.0118(8) 0.0061(6) 0.0065(6)
Cl9A 0.092(6) 0.076(4) 0.252(14) -0.059(5) -0.075(7) -0.012(3)
Cl9B 0.0202(11) 0.0240(10) 0.084(2) -0.0200(9) -0.0068(9) 0.0022(5)
OW1A 0.050(3) 0.102(4) 0.210(9) 0.062(5) 0.006(3) 0.001(2)
OW1B 0.088(11) 0.111(15) 0.106(14) 0.009(10) -0.040(9) 0.002(9)
OW1C 0.057(4) 0.047(4) 0.059(4) -0.015(3) 0.022(3) 0.007(3)
OW2 0.072(2) 0.0525(18) 0.116(3) -0.037(2) -0.012(2) -0.0067(15)
OW3 0.054(2) 0.060(2) 0.092(3) -0.0332(19) -0.0166(17) 0.0174(15)
OW4 0.094(3) 0.0527(18) 0.084(2) -0.0365(17) -0.018(2) 0.0125(17)
OW5 0.035(2) 0.058(3) 0.042(2) -0.030(2) 0.0142(18) -0.0127(19)
OW7B 0.035(5) 0.037(6) 0.026(4) -0.018(4) -0.002(3) 0.012(4)
OW7C 0.034(7) 0.037(8) 0.030(6) -0.005(5) -0.011(5) -0.007(6)
OW8B 0.115(7) 0.118(7) 0.287(14) -0.079(7) 0.094(7) 0.016(5)
OW9A 0.0473(16) 0.049(2) 0.0402(15) -0.0184(13) -0.0023(11) 0.0020(12)
OW9B 0.048(6) 0.070(10) 0.037(6) -0.035(6) 0.010(4) -0.011(5)

loop_
_atom_type_symbol
_atom_type_description
_atom_type_scat_dispersion_real
_atom_type_scat_dispersion_imag
_atom_type_scat_source
C C 0.0033 0.0016 'International Tables Vol C Tables 4.2.6.8 and 6.1.1.4'
H H 0.0000 0.0000 'International Tables Vol C Tables 4.2.6.8 and 6.1.1.4'
N N 0.0061 0.0033 'International Tables Vol C Tables 4.2.6.8 and 6.1.1.4'
O O 0.0106 0.0060 'International Tables Vol C Tables 4.2.6.8 and 6.1.1.4'
P P 0.1023 0.0942 'International Tables Vol C Tables 4.2.6.8 and 6.1.1.4'
Cl Cl 0.1484 0.1585 'International Tables Vol C Tables 4.2.6.8 and 6.1.1.4'
Au Au -2.0133 8.8022 'International Tables Vol C Tables 4.2.6.8 and 6.1.1.4'

loop_
_geom_angle_atom_site_label_1
_geom_angle_atom_site_label_2
_geom_angle_atom_site_label_3
_geom_angle
P2 Au1 P3 119.80(2)
P2 Au1 P1 120.448(19)
P3 Au1 P1 117.30(2)
C3 P1 C1 106.26(10)
C3 P1 C2 104.09(10)
C1 P1 C2 102.69(10)
C3 P1 Au1 111.45(6)
C1 P1 Au1 110.31(7)
C2 P1 Au1 120.83(7)
N1 C1 P1 120.29(14)
N1 C1 H1A 107.3
P1 C1 H1A 107.3
N1 C1 H1B 107.3
P1 C1 H1B 107.3
H1A C1 H1B 106.9
N2 C2 P1 110.02(15)
N2 C2 H2A 109.7
P1 C2 H2A 109.7
N2 C2 H2B 109.7
P1 C2 H2B 109.7
H2A C2 H2B 108.2
N3 C3 P1 121.60(14)
N3 C3 H3A 106.9
P1 C3 H3A 106.9
N3 C3 H3B 106.9
P1 C3 H3B 106.9
H3A C3 H3B 106.7
N1 C4 C5 115.67(18)
N1 C4 H4A 108.4
C5 C4 H4A 108.4
N1 C4 H4B 108.4
C5 C4 H4B 108.4
H4A C4 H4B 107.4
N2 C5 C4 116.29(18)
N2 C5 H5A 108.2
C4 C5 H5A 108.2
N2 C5 H5B 108.2
C4 C5 H5B 108.2
H5A C5 H5B 107.4
N2 C6 C7 113.81(17)
N2 C6 H6A 108.8
C7 C6 H6A 108.8
N2 C6 H6B 108.8
C7 C6 H6B 108.8
H6A C6 H6B 107.7
N3 C7 C6 115.63(19)
N3 C7 H7A 108.4
C6 C7 H7A 108.4
N3 C7 H7B 108.4
C6 C7 H7B 108.4
H7A C7 H7B 107.4
N3 C8 C9 117.66(17)
N3 C8 H8A 107.9
C9 C8 H8A 107.9
N3 C8 H8B 107.9
C9 C8 H8B 107.9
H8A C8 H8B 107.2
N1 C9 C8 118.95(18)
N1 C9 H9A 107.6
C8 C9 H9A 107.6
N1 C9 H9B 107.6
C8 C9 H9B 107.6
H9A C9 H9B 107.0
C1 N1 C9 114.17(16)
C1 N1 C4 117.50(17)
C9 N1 C4 114.77(17)
C1 N1 H1 101(2)
C9 N1 H1 103(2)
C4 N1 H1 103(2)
C2 N2 C5 118.52(18)
C2 N2 C6 119.84(19)
C5 N2 C6 121.63(19)
C3 N3 C8 116.44(17)
C3 N3 C7 114.11(17)
C8 N3 C7 114.82(17)
C3 N3 H3 100(2)
C8 N3 H3 106(2)
C7 N3 H3 103(2)
C10 P2 C12 103.69(11)
C10 P2 C11 102.24(11)
C12 P2 C11 106.98(10)
C10 P2 Au1 119.66(8)
C12 P2 Au1 112.58(7)
C11 P2 Au1 110.55(7)
N5 C10 P2 108.43(18)
N5 C10 H10A 110.0
P2 C10 H10A 110.0
N5 C10 H10B 110.0
P2 C10 H10B 110.0
H10A C10 H10B 108.4
N4 C11 P2 120.18(15)
N4 C11 H11A 107.3
P2 C11 H11A 107.3
N4 C11 H11B 107.3
P2 C11 H11B 107.3
H11A C11 H11B 106.9
N6 C12 P2 120.45(15)
N6 C12 H12A 107.2
P2 C12 H12A 107.2
N6 C12 H12B 107.2
P2 C12 H12B 107.2
H12A C12 H12B 106.8
N4 C13 C14 115.6(2)
N4 C13 H13A 108.4
C14 C13 H13A 108.4
N4 C13 H13B 108.4
C14 C13 H13B 108.4
H13A C13 H13B 107.4
N5 C14 C13 114.1(2)
N5 C14 H14A 108.7
C13 C14 H14A 108.7
N5 C14 H14B 108.7
C13 C14 H14B 108.7
H14A C14 H14B 107.6
N5 C15 C16 111.1(2)
N5 C15 H15A 109.4
C16 C15 H15A 109.4
N5 C15 H15B 109.4
C16 C15 H15B 109.4
H15A C15 H15B 108.0
N6 C16 C15 114.6(2)
N6 C16 H16A 108.6
C15 C16 H16A 108.6
N6 C16 H16B 108.6
C15 C16 H16B 108.6
H16A C16 H16B 107.6
N6 C17 C18 118.08(19)
N6 C17 H17A 107.8
C18 C17 H17A 107.8
N6 C17 H17B 107.8
C18 C17 H17B 107.8
H17A C17 H17B 107.1
N4 C18 C17 119.1(2)
N4 C18 H18A 107.6
C17 C18 H18A 107.6
N4 C18 H18B 107.6
C17 C18 H18B 107.6
H18A C18 H18B 107.0
C11 N4 C13 117.80(19)
C11 N4 C18 113.72(17)
C13 N4 C18 115.46(18)
C11 N4 H4 103(2)
C13 N4 H4 100(2)
C18 N4 H4 105(2)
C10 N5 C15 119.2(2)
C10 N5 C14 117.9(2)
C15 N5 C14 121.9(2)
C12 N6 C17 116.70(19)
C12 N6 C16 114.3(2)
C17 N6 C16 114.7(2)
C12 N6 H6 105(2)
C17 N6 H6 100(2)
C16 N6 H6 103(2)
C20 P3 C21 104.70(12)
C20 P3 C19 105.66(12)
C21 P3 C19 104.14(12)
C20 P3 Au1 116.28(8)
C21 P3 Au1 113.23(8)
C19 P3 Au1 111.78(8)
N7 C19 P3 120.12(17)
N7 C19 H19A 107.3
P3 C19 H19A 107.3
N7 C19 H19B 107.3
P3 C19 H19B 107.3
H19A C19 H19B 106.9
N8 C20 P3 114.21(18)
N8 C20 H20A 108.7
P3 C20 H20A 108.7
N8 C20 H20B 108.7
P3 C20 H20B 108.7
H20A C20 H20B 107.6
N9 C21 P3 120.23(19)
N9 C21 H21A 107.3
P3 C21 H21A 107.3
N9 C21 H21B 107.3
P3 C21 H21B 107.3
H21A C21 H21B 106.9
N7 C22 C23 119.1(3)
N7 C22 H22A 107.6
C23 C22 H22A 107.6
N7 C22 H22B 107.6
C23 C22 H22B 107.6
H22A C22 H22B 107.0
N8 C23 C22 116.0(2)
N8 C23 H23A 108.3
C22 C23 H23A 108.3
N8 C23 H23B 108.3
C22 C23 H23B 108.3
H23A C23 H23B 107.4
N9 C24 C25 117.4(2)
N9 C24 H24A 108.0
C25 C24 H24A 108.0
N9 C24 H24B 108.0
C25 C24 H24B 108.0
H24A C24 H24B 107.2
N8 C25 C24 117.5(3)
N8 C25 H25A 107.9
C24 C25 H25A 107.9
N8 C25 H25B 107.9
C24 C25 H25B 107.9
H25A C25 H25B 107.2
C27 C26 N9 119.7(3)
C27 C26 H26A 107.4
N9 C26 H26A 107.4
C27 C26 H26B 107.4
N9 C26 H26B 107.4
H26A C26 H26B 106.9
C26 C27 N7 119.4(2)
C26 C27 H27A 107.5
N7 C27 H27A 107.5
C26 C27 H27B 107.5
N7 C27 H27B 107.5
H27A C27 H27B 107.0
C22 N7 C19 115.7(2)
C22 N7 C27 112.2(2)
C19 N7 C27 116.5(2)
C22 N7 H7 102.2(19)
C19 N7 H7 99.9(19)
C27 N7 H7 108.0(19)
C23 N8 C20 120.1(3)
C23 N8 C25 123.1(3)
C20 N8 C25 115.4(3)
C24 N9 C21 117.7(2)
C24 N9 C26 116.8(2)
C21 N9 C26 113.9(2)
C24 N9 H9 100(2)
C21 N9 H9 104(2)
C26 N9 H9 100(2)

loop_
_geom_bond_atom_site_label_1
_geom_bond_atom_site_label_2
_geom_bond_distance
Au1 P2 2.3343(5)
Au1 P3 2.3479(5)
Au1 P1 2.3514(5)
P1 C3 1.825(2)
P1 C1 1.830(2)
P1 C2 1.840(2)
C1 N1 1.500(3)
C1 H1A 0.9700
C1 H1B 0.9700
C2 N2 1.433(3)
C2 H2A 0.9700
C2 H2B 0.9700
C3 N3 1.507(3)
C3 H3A 0.9700
C3 H3B 0.9700
C4 N1 1.511(3)
C4 C5 1.524(3)
C4 H4A 0.9700
C4 H4B 0.9700
C5 N2 1.441(3)
C5 H5A 0.9700
C5 H5B 0.9700
C6 N2 1.443(3)
C6 C7 1.527(3)
C6 H6A 0.9700
C6 H6B 0.9700
C7 N3 1.514(3)
C7 H7A 0.9700
C7 H7B 0.9700
C8 N3 1.507(3)
C8 C9 1.509(3)
C8 H8A 0.9700
C8 H8B 0.9700
C9 N1 1.505(3)
C9 H9A 0.9700
C9 H9B 0.9700
N1 H1 0.89(3)
N3 H3 0.87(3)
P2 C10 1.826(2)
P2 C12 1.830(2)
P2 C11 1.832(2)
C10 N5 1.441(3)
C10 H10A 0.9700
C10 H10B 0.9700
C11 N4 1.504(3)
C11 H11A 0.9700
C11 H11B 0.9700
C12 N6 1.506(3)
C12 H12A 0.9700
C12 H12B 0.9700
C13 N4 1.507(3)
C13 C14 1.521(4)
C13 H13A 0.9700
C13 H13B 0.9700
C14 N5 1.443(3)
C14 H14A 0.9700
C14 H14B 0.9700
C15 N5 1.440(3)
C15 C16 1.526(4)
C15 H15A 0.9700
C15 H15B 0.9700
C16 N6 1.514(4)
C16 H16A 0.9700
C16 H16B 0.9700
C17 N6 1.510(3)
C17 C18 1.514(4)
C17 H17A 0.9700
C17 H17B 0.9700
C18 N4 1.511(3)
C18 H18A 0.9700
C18 H18B 0.9700
N4 H4 0.92(3)
N6 H6 0.94(4)
P3 C20 1.817(3)
P3 C21 1.832(3)
P3 C19 1.833(2)
C19 N7 1.496(3)
C19 H19A 0.9700
C19 H19B 0.9700
C20 N8 1.448(3)
C20 H20A 0.9700
C20 H20B 0.9700
C21 N9 1.502(3)
C21 H21A 0.9700
C21 H21B 0.9700
C22 N7 1.493(4)
C22 C23 1.504(4)
C22 H22A 0.9700
C22 H22B 0.9700
C23 N8 1.430(4)
C23 H23A 0.9700
C23 H23B 0.9700
C24 N9 1.495(4)
C24 C25 1.497(4)
C24 H24A 0.9700
C24 H24B 0.9700
C25 N8 1.475(4)
C25 H25A 0.9700
C25 H25B 0.9700
C26 C27 1.493(5)
C26 N9 1.501(4)
C26 H26A 0.9700
C26 H26B 0.9700
C27 N7 1.531(4)
C27 H27A 0.9700
C27 H27B 0.9700
N7 H7 0.91(3)
N9 H9 0.99(4)
OW2 HW2A 0.8500
OW2 HW2B 0.8500
OW4 HW4A 0.8499
OW4 HW4B 0.8501
OW5 HW5A 0.8502
OW5 HW5B 0.8503

loop_
_geom_torsion_atom_site_label_1
_geom_torsion_atom_site_label_2
_geom_torsion_atom_site_label_3
_geom_torsion_atom_site_label_4
_geom_torsion
P2 Au1 P1 C3 -151.95(8)
P3 Au1 P1 C3 10.24(8)
P2 Au1 P1 C1 90.26(7)
P3 Au1 P1 C1 -107.54(7)
P2 Au1 P1 C2 -29.32(9)
P3 Au1 P1 C2 132.87(9)
C3 P1 C1 N1 40.74(18)
C2 P1 C1 N1 -68.26(17)
Au1 P1 C1 N1 161.68(13)
C3 P1 C2 N2 -61.25(17)
C1 P1 C2 N2 49.39(17)
Au1 P1 C2 N2 172.67(12)
C1 P1 C3 N3 -67.62(18)
C2 P1 C3 N3 40.38(19)
Au1 P1 C3 N3 172.18(14)
N1 C4 C5 N2 -46.1(3)
N2 C6 C7 N3 -45.4(3)
N3 C8 C9 N1 -71.1(3)
P1 C1 N1 C9 -56.1(2)
P1 C1 N1 C4 82.6(2)
C8 C9 N1 C1 92.8(2)
C8 C9 N1 C4 -47.0(3)
C5 C4 N1 C1 -29.5(3)
C5 C4 N1 C9 109.0(2)
P1 C2 N2 C5 -82.1(2)
P1 C2 N2 C6 98.8(2)
C4 C5 N2 C2 102.9(2)
C4 C5 N2 C6 -78.1(3)
C7 C6 N2 C2 -48.5(3)
C7 C6 N2 C5 132.5(2)
P1 C3 N3 C8 72.9(2)
P1 C3 N3 C7 -64.5(2)
C9 C8 N3 C3 -8.9(3)
C9 C8 N3 C7 128.2(2)
C6 C7 N3 C3 89.9(2)
C6 C7 N3 C8 -48.2(3)
P3 Au1 P2 C10 -23.38(10)
P1 Au1 P2 C10 138.37(9)
P3 Au1 P2 C12 -145.51(9)
P1 Au1 P2 C12 16.25(9)
P3 Au1 P2 C11 94.91(8)
P1 Au1 P2 C11 -103.33(8)
C12 P2 C10 N5 -61.06(18)
C11 P2 C10 N5 50.07(18)
Au1 P2 C10 N5 172.54(12)
C10 P2 C11 N4 -66.8(2)
C12 P2 C11 N4 41.9(2)
Au1 P2 C11 N4 164.76(15)
C10 P2 C12 N6 39.6(2)
C11 P2 C12 N6 -68.0(2)
Au1 P2 C12 N6 170.36(16)
N4 C13 C14 N5 -41.9(3)
N5 C15 C16 N6 -44.4(3)
N6 C17 C18 N4 -71.3(3)
P2 C11 N4 C13 83.6(2)
P2 C11 N4 C18 -56.1(3)
C14 C13 N4 C11 -33.1(3)
C14 C13 N4 C18 105.9(2)
C17 C18 N4 C11 92.1(2)
C17 C18 N4 C13 -48.6(3)
P2 C10 N5 C15 103.8(2)
P2 C10 N5 C14 -87.7(2)
C16 C15 N5 C10 -52.6(4)
C16 C15 N5 C14 139.5(3)
C13 C14 N5 C10 105.3(3)
C13 C14 N5 C15 -86.6(3)
P2 C12 N6 C17 72.4(3)
P2 C12 N6 C16 -65.3(2)
C18 C17 N6 C12 -9.0(3)
C18 C17 N6 C16 128.6(2)
C15 C16 N6 C12 92.6(3)
C15 C16 N6 C17 -46.1(3)
P2 Au1 P3 C20 145.49(10)
P1 Au1 P3 C20 -16.83(10)
P2 Au1 P3 C21 24.17(9)
P1 Au1 P3 C21 -138.15(9)
P2 Au1 P3 C19 -93.07(11)
P1 Au1 P3 C19 104.61(10)
C20 P3 C19 N7 -39.4(2)
C21 P3 C19 N7 70.6(2)
Au1 P3 C19 N7 -166.79(18)
C21 P3 C20 N8 -47.1(2)
C19 P3 C20 N8 62.5(2)
Au1 P3 C20 N8 -172.89(17)
C20 P3 C21 N9 63.2(2)
C19 P3 C21 N9 -47.5(2)
Au1 P3 C21 N9 -169.18(16)
N7 C22 C23 N8 49.6(4)
N9 C24 C25 N8 48.1(4)
N9 C26 C27 N7 64.9(4)
C23 C22 N7 C19 -88.8(3)
C23 C22 N7 C27 48.3(3)
P3 C19 N7 C22 60.1(3)
P3 C19 N7 C27 -75.0(3)
C26 C27 N7 C22 -123.9(3)
C26 C27 N7 C19 12.8(4)
C22 C23 N8 C20 38.2(4)
C22 C23 N8 C25 -127.5(3)
P3 C20 N8 C23 -90.3(3)
P3 C20 N8 C25 76.4(3)
C24 C25 N8 C23 67.0(4)
C24 C25 N8 C20 -99.2(4)
C25 C24 N9 C21 30.3(4)
C25 C24 N9 C26 -110.8(3)
P3 C21 N9 C24 -79.9(3)
P3 C21 N9 C26 62.2(3)
C27 C26 N9 C24 52.1(3)
C27 C26 N9 C21 -90.4(3)
